data_7124064
loop_
_publ_author_name
'Casado-Sanchez, Antonio'
'Domingo-Legarda, Pablo'
'Cabrera, Silvia'
'Aleman, Jose'

_publ_section_title
;
 Visible Light Photocatalytic Asymmetric Synthesis of
 Pyrrolo[1,2-a]indoles via Intermolecular [3+2] Cycloaddition
;
_journal_name_full 'Chemical Communications'
_journal_paper_doi 10.1039/C9CC05838A
_journal_year 2019
_chemical_absolute_configuration ad
_chemical_formula_sum 'C21 H23 Br N2 O5'
_chemical_formula_weight 463.32
_chemical_name_common ACS-953.T9_150K
_space_group_crystal_system monoclinic
_space_group_IT_number 5
_space_group_name_Hall 'C 2y'
_space_group_name_H-M_alt 'C 1 2 1'
_symmetry_space_group_name_Hall 'C 2y'
_symmetry_space_group_name_H-M 'C 1 2 1'
_atom_sites_solution_hydrogens geom
_audit_update_record
;
2019-07-09 deposited with the CCDC.    2019-08-27 downloaded from the CCDC.
;
_cell_angle_alpha 90
_cell_angle_beta 115.8079(14)
_cell_angle_gamma 90
_cell_formula_units_Z 4
_cell_length_a 20.4515(7)
_cell_length_b 6.59020(10)
_cell_length_c 16.4904(5)
_cell_measurement_reflns_used 5572
_cell_measurement_temperature 150.(2)
_cell_measurement_theta_max 22.8293
_cell_measurement_theta_min 2.6718
_cell_volume 2000.89(10)
_computing_cell_refinement 'SAINT V8.34A (Bruker AXS Inc., 2013)'
_computing_data_collection 'Bruker Instrument Service v2010.9.0.0'
_computing_data_reduction 'SAINT V8.34A (Bruker AXS Inc., 2013)'
_computing_molecular_graphics 'Bruker SHELXTL'
_computing_publication_material 'Bruker SHELXTL'
_computing_structure_refinement 'SHELXL-2014/7 (Sheldrick, 2014)'
_computing_structure_solution 'SHELXS-97 (Sheldrick 2008)'
_diffrn_ambient_temperature 150.(2)
_diffrn_detector_area_resol_mean 8.3333
_diffrn_measured_fraction_theta_full 1.000
_diffrn_measured_fraction_theta_max 1.000
_diffrn_measurement_device_type 'Bruker Kappa Apex II'
_diffrn_measurement_method '\f and \w scans'
_diffrn_radiation_type 'Mo K\a'
_diffrn_radiation_wavelength 0.71073
_diffrn_reflns_av_R_equivalents 0.0441
_diffrn_reflns_av_unetI/netI 0.0392
_diffrn_reflns_limit_h_max 24
_diffrn_reflns_limit_h_min -24
_diffrn_reflns_limit_k_max 7
_diffrn_reflns_limit_k_min -7
_diffrn_reflns_limit_l_max 19
_diffrn_reflns_limit_l_min -19
_diffrn_reflns_number 18040
_diffrn_reflns_theta_full 25.35
_diffrn_reflns_theta_max 25.35
_diffrn_reflns_theta_min 1.37
_exptl_absorpt_coefficient_mu 2.091
_exptl_absorpt_correction_T_max 0.7454
_exptl_absorpt_correction_T_min 0.6283
_exptl_absorpt_correction_type multi-scan
_exptl_absorpt_process_details sadabs
_exptl_crystal_colour 'clear colourless'
_exptl_crystal_density_diffrn 1.538
_exptl_crystal_density_method 'not measured'
_exptl_crystal_description plate
_exptl_crystal_F_000 952
_exptl_crystal_size_max 0.247
_exptl_crystal_size_mid 0.211
_exptl_crystal_size_min 0.071
_refine_diff_density_max 0.250
_refine_diff_density_min -0.256
_refine_ls_abs_structure_details
;

Flack x determined using 1400 quotients [(I+)-(I-)]/[(I+)+(I-)]
(Parsons, Flack and Wagner, Acta Cryst. B69 (2013) 249-259).
;
_refine_ls_abs_structure_Flack -0.007(6)
_refine_ls_extinction_method none
_refine_ls_goodness_of_fit_ref 1.102
_refine_ls_hydrogen_treatment constr
_refine_ls_matrix_type full
_refine_ls_number_parameters 266
_refine_ls_number_reflns 3650
_refine_ls_number_restraints 1
_refine_ls_restrained_S_all 1.102
_refine_ls_R_factor_all 0.0334
_refine_ls_R_factor_gt 0.0266
_refine_ls_shift/su_max 0.001
_refine_ls_shift/su_mean 0.000
_refine_ls_structure_factor_coef Fsqd
_refine_ls_weighting_details 'w=1/[\s^2^(Fo^2^)+(0.0121P)^2^+3.7850P] where P=(Fo^2^+2Fc^2^)/3'
_refine_ls_weighting_scheme calc
_refine_ls_wR_factor_gt 0.0496
_refine_ls_wR_factor_ref 0.0622
_reflns_number_gt 3296
_reflns_number_total 3650
_reflns_threshold_expression 'I > 2\s(I)'
_cod_data_source_file c9cc05838a2.cif
_cod_data_source_block 02721PabloDomingo
_cod_database_code 7124064

loop_
_space_group_symop_operation_xyz
'x, y, z'
'-x, y, -z'
'x+1/2, y+1/2, z'
'-x+1/2, y+1/2, -z'

loop_
_atom_site_type_symbol
_atom_site_label
_atom_site_fract_x
_atom_site_fract_y
_atom_site_fract_z
_atom_site_U_iso_or_equiv
_atom_site_adp_type
_atom_site_calc_flag
_atom_site_refinement_flags_adp
_atom_site_refinement_flags_posn
_atom_site_occupancy
Br Br1 0.55221(2) 0.37799(8) 0.72960(3) 0.02520(13) Uani d . . 1
O O4 0.29691(17) 0.7242(5) 0.2817(2) 0.0237(8) Uani d . . 1
O O2 0.0790(2) 0.5880(6) 0.1625(2) 0.0330(9) Uani d . . 1
O O5 0.40109(19) 0.7590(5) 0.4089(2) 0.0232(8) Uani d . . 1
O O3 0.26738(17) 0.2998(5) 0.1754(2) 0.0246(8) Uani d . . 1
C C16 0.3355(2) 0.2096(7) 0.4884(3) 0.0180(10) Uani d . . 1
C C1 0.1752(3) 0.5217(7) 0.0314(3) 0.0201(11) Uani d . . 1
H H1 0.2268 0.5587 0.0475 0.024 Uiso calc U R 1
C C17 0.3718(2) 0.3868(10) 0.4832(2) 0.0169(9) Uani d . . 1
C C7 0.2168(2) 0.3735(10) 0.1843(2) 0.0179(8) Uani d . . 1
C C8 0.2036(2) 0.3366(7) 0.2665(3) 0.0180(12) Uani d . . 1
H H8 0.1662 0.4327 0.2675 0.022 Uiso calc U R 1
C C11 0.2715(2) 0.3487(9) 0.3529(3) 0.0159(11) Uani d . . 1
C C20 0.4245(2) 0.1422(7) 0.6370(3) 0.0204(11) Uani d . . 1
H H20 0.4433 0.0629 0.6904 0.024 Uiso calc U R 1
O O1 0.0830(2) 0.7240(6) 0.0413(2) 0.0360(10) Uani d . . 1
C C3 0.1072(3) 0.5992(8) 0.1126(3) 0.0255(12) Uani d . . 1
N N1 0.1658(2) 0.4891(6) 0.1142(2) 0.0182(9) Uani d . . 1
C C15 0.4163(3) 0.9399(7) 0.3708(4) 0.0300(14) Uani d . . 1
H H15A 0.4341 0.9019 0.3266 0.045 Uiso calc U R 1
H H15B 0.4533 1.0206 0.4189 0.045 Uiso calc U R 1
H H15C 0.3717 1.0201 0.3412 0.045 Uiso calc U R 1
C C12 0.3395(2) 0.6620(7) 0.3553(3) 0.0183(10) Uani d . . 1
C C5 0.0764(3) 0.2639(9) -0.0546(4) 0.0343(14) Uani d . . 1
H H5A 0.0716 0.2275 0.0002 0.052 Uiso calc U R 1
H H5B 0.0655 0.1452 -0.0942 0.052 Uiso calc U R 1
H H5C 0.0423 0.3734 -0.086 0.052 Uiso calc U R 1
N N2 0.2750(2) 0.1899(6) 0.4064(2) 0.0179(9) Uani d . . 1
C C10 0.2127(3) 0.0522(7) 0.3676(3) 0.0217(11) Uani d . . 1
H H10A 0.1781 0.0754 0.394 0.026 Uiso calc U R 1
H H10B 0.2284 -0.0915 0.3766 0.026 Uiso calc U R 1
C C19 0.4610(2) 0.3152(7) 0.6309(3) 0.0197(12) Uani d . . 1
C C14 0.3293(2) 0.4771(7) 0.3956(3) 0.0174(10) Uani d . . 1
C C2 0.1262(3) 0.7073(8) -0.0072(3) 0.0317(13) Uani d . . 1
H H2A 0.1558 0.8311 0.0011 0.038 Uiso calc U R 1
H H2B 0.0948 0.6889 -0.0723 0.038 Uiso calc U R 1
C C9 0.1792(2) 0.1107(7) 0.2676(3) 0.0221(11) Uani d . . 1
H H9 0.2023 0.0246 0.2372 0.027 Uiso calc U R 1
C C13 0.0981(3) 0.0810(8) 0.2191(4) 0.0305(13) Uani d . . 1
H H13A 0.0866 -0.0627 0.221 0.046 Uiso calc U R 1
H H13B 0.0807 0.1244 0.1563 0.046 Uiso calc U R 1
H H13C 0.0745 0.1622 0.2485 0.046 Uiso calc U R 1
C C6 0.1651(3) 0.3783(13) -0.1136(3) 0.0354(11) Uani d . . 1
H H6A 0.13 0.4808 -0.1505 0.053 Uiso calc U R 1
H H6B 0.158 0.2532 -0.1486 0.053 Uiso calc U R 1
H H6C 0.2145 0.4289 -0.0957 0.053 Uiso calc U R 1
C C4 0.1537(2) 0.3347(7) -0.0295(3) 0.0218(13) Uani d . . 1
H H4 0.1873 0.2219 0.0041 0.026 Uiso calc U R 1
C C18 0.4372(2) 0.4401(6) 0.5570(3) 0.0178(11) Uani d . . 1
H H18 0.4637 0.5576 0.5558 0.021 Uiso calc U R 1
C C21 0.3605(3) 0.0869(7) 0.5645(3) 0.0211(11) Uani d . . 1
H H21 0.3346 -0.031 0.5666 0.025 Uiso calc U R 1

loop_
_atom_site_aniso_label
_atom_site_aniso_U_11
_atom_site_aniso_U_22
_atom_site_aniso_U_33
_atom_site_aniso_U_12
_atom_site_aniso_U_13
_atom_site_aniso_U_23
Br1 0.0214(2) 0.0326(2) 0.0168(2) 0.0015(3) 0.00375(16) 0.0001(3)
O4 0.0255(19) 0.0240(19) 0.0195(18) 0.0003(15) 0.0079(15) 0.0076(15)
O2 0.033(2) 0.042(2) 0.028(2) 0.0131(17) 0.0167(18) 0.0036(17)
O5 0.028(2) 0.0217(19) 0.0179(18) -0.0088(15) 0.0082(16) 0.0023(15)
O3 0.0200(18) 0.035(2) 0.0191(18) 0.0070(14) 0.0090(15) 0.0023(13)
C16 0.020(2) 0.019(2) 0.016(2) 0.000(2) 0.009(2) 0.000(2)
C1 0.021(3) 0.023(3) 0.013(2) -0.004(2) 0.004(2) 0.004(2)
C17 0.0199(19) 0.019(2) 0.0143(19) -0.001(3) 0.0098(16) -0.002(3)
C7 0.0176(19) 0.018(2) 0.0155(19) -0.002(3) 0.0051(16) -0.001(3)
C8 0.017(2) 0.020(3) 0.017(2) 0.0005(19) 0.0070(18) 0.0018(19)
C11 0.020(2) 0.017(3) 0.0125(19) -0.001(2) 0.0094(17) -0.002(2)
C20 0.024(3) 0.024(3) 0.015(2) 0.006(2) 0.010(2) 0.007(2)
O1 0.047(2) 0.035(2) 0.028(2) 0.0222(18) 0.0177(18) 0.0120(18)
C3 0.028(3) 0.027(3) 0.017(3) 0.005(2) 0.005(2) 0.000(2)
N1 0.021(2) 0.020(2) 0.013(2) 0.0020(16) 0.0070(17) 0.0002(16)
C15 0.035(3) 0.026(3) 0.030(3) -0.011(2) 0.015(2) 0.002(2)
C12 0.023(3) 0.020(3) 0.018(2) 0.000(2) 0.015(2) -0.003(2)
C5 0.030(3) 0.035(3) 0.033(3) -0.003(2) 0.008(3) -0.012(3)
N2 0.019(2) 0.018(2) 0.0145(19) -0.0040(16) 0.0056(16) 0.0009(17)
C10 0.022(3) 0.022(3) 0.021(3) -0.005(2) 0.010(2) -0.001(2)
C19 0.016(2) 0.028(3) 0.015(2) 0.0030(18) 0.0067(19) -0.0019(18)
C14 0.022(3) 0.018(2) 0.015(2) 0.0017(19) 0.012(2) 0.0030(19)
C2 0.045(3) 0.025(3) 0.025(3) 0.005(2) 0.015(3) 0.005(2)
C9 0.022(3) 0.022(3) 0.021(3) -0.003(2) 0.008(2) 0.000(2)
C13 0.023(3) 0.031(3) 0.030(3) -0.006(2) 0.005(2) 0.001(2)
C6 0.045(3) 0.043(3) 0.018(2) 0.008(4) 0.013(2) -0.002(4)
C4 0.023(2) 0.024(4) 0.016(2) 0.004(2) 0.0059(19) 0.000(2)
C18 0.020(2) 0.019(3) 0.018(2) -0.0026(17) 0.012(2) -0.0031(17)
C21 0.026(3) 0.021(3) 0.020(3) -0.001(2) 0.013(2) 0.003(2)

loop_
_atom_type_symbol
_atom_type_description
_atom_type_scat_dispersion_real
_atom_type_scat_dispersion_imag
_atom_type_scat_source
C C 0.0033 0.0016 'International Tables Vol C Tables 4.2.6.8 and 6.1.1.4'
H H 0.0000 0.0000 'International Tables Vol C Tables 4.2.6.8 and 6.1.1.4'
Br Br -0.2901 2.4595 'International Tables Vol C Tables 4.2.6.8 and 6.1.1.4'
N N 0.0061 0.0033 'International Tables Vol C Tables 4.2.6.8 and 6.1.1.4'
O O 0.0106 0.0060 'International Tables Vol C Tables 4.2.6.8 and 6.1.1.4'

loop_
_geom_angle_atom_site_label_1
_geom_angle_atom_site_label_2
_geom_angle_atom_site_label_3
_geom_angle
C12 O5 C15 115.1(4)
N2 C16 C21 130.4(4)
N2 C16 C17 106.9(4)
C21 C16 C17 122.8(4)
N1 C1 C4 112.0(4)
N1 C1 C2 100.1(4)
C4 C1 C2 114.9(4)
N1 C1 H1 109.8
C4 C1 H1 109.8
C2 C1 H1 109.8
C18 C17 C16 118.9(4)
C18 C17 C14 133.7(5)
C16 C17 C14 107.3(4)
O3 C7 N1 119.3(4)
O3 C7 C8 122.7(4)
N1 C7 C8 118.0(4)
C11 C8 C7 113.1(4)
C11 C8 C9 101.9(4)
C7 C8 C9 110.2(4)
C11 C8 H8 110.5
C7 C8 H8 110.5
C9 C8 H8 110.5
N2 C11 C14 110.7(4)
N2 C11 C8 110.2(4)
C14 C11 C8 139.1(5)
C21 C20 C19 119.3(4)
C21 C20 H20 120.3
C19 C20 H20 120.3
C3 O1 C2 111.1(4)
O2 C3 O1 122.4(5)
O2 C3 N1 128.7(5)
O1 C3 N1 108.8(4)
C3 N1 C7 128.8(4)
C3 N1 C1 111.4(4)
C7 N1 C1 119.6(4)
O5 C15 H15A 109.5
O5 C15 H15B 109.5
H15A C15 H15B 109.5
O5 C15 H15C 109.5
H15A C15 H15C 109.5
H15B C15 H15C 109.5
O4 C12 O5 123.7(4)
O4 C12 C14 124.0(4)
O5 C12 C14 112.4(4)
C4 C5 H5A 109.5
C4 C5 H5B 109.5
H5A C5 H5B 109.5
C4 C5 H5C 109.5
H5A C5 H5C 109.5
H5B C5 H5C 109.5
C11 N2 C16 109.6(4)
C11 N2 C10 113.9(4)
C16 N2 C10 136.2(4)
N2 C10 C9 102.1(4)
N2 C10 H10A 111.3
C9 C10 H10A 111.3
N2 C10 H10B 111.3
C9 C10 H10B 111.3
H10A C10 H10B 109.2
C18 C19 C20 124.2(4)
C18 C19 Br1 117.7(3)
C20 C19 Br1 118.1(3)
C11 C14 C12 123.2(4)
C11 C14 C17 105.5(4)
C12 C14 C17 131.3(4)
O1 C2 C1 106.3(4)
O1 C2 H2A 110.5
C1 C2 H2A 110.5
O1 C2 H2B 110.5
C1 C2 H2B 110.5
H2A C2 H2B 108.7
C13 C9 C10 114.2(4)
C13 C9 C8 113.4(4)
C10 C9 C8 104.8(4)
C13 C9 H9 108.0
C10 C9 H9 108.0
C8 C9 H9 108.0
C9 C13 H13A 109.5
C9 C13 H13B 109.5
H13A C13 H13B 109.5
C9 C13 H13C 109.5
H13A C13 H13C 109.5
H13B C13 H13C 109.5
C4 C6 H6A 109.5
C4 C6 H6B 109.5
H6A C6 H6B 109.5
C4 C6 H6C 109.5
H6A C6 H6C 109.5
H6B C6 H6C 109.5
C5 C4 C1 113.1(4)
C5 C4 C6 111.1(4)
C1 C4 C6 109.3(5)
C5 C4 H4 107.7
C1 C4 H4 107.7
C6 C4 H4 107.7
C19 C18 C17 117.1(4)
C19 C18 H18 121.5
C17 C18 H18 121.5
C20 C21 C16 117.7(4)
C20 C21 H21 121.1
C16 C21 H21 121.1

loop_
_geom_bond_atom_site_label_1
_geom_bond_atom_site_label_2
_geom_bond_distance
Br1 C19 1.912(4)
O4 C12 1.217(5)
O2 C3 1.194(6)
O5 C12 1.344(5)
O5 C15 1.443(5)
O3 C7 1.208(5)
C16 N2 1.385(5)
C16 C21 1.390(6)
C16 C17 1.406(8)
C1 N1 1.474(6)
C1 C4 1.529(6)
C1 C2 1.534(7)
C1 H1 1.0
C17 C18 1.404(6)
C17 C14 1.450(6)
C7 N1 1.398(6)
C7 C8 1.512(6)
C8 C11 1.497(6)
C8 C9 1.573(6)
C8 H8 1.0
C11 N2 1.351(6)
C11 C14 1.374(6)
C20 C21 1.383(6)
C20 C19 1.391(6)
C20 H20 0.95
O1 C3 1.341(6)
O1 C2 1.431(6)
C3 N1 1.392(6)
C15 H15A 0.98
C15 H15B 0.98
C15 H15C 0.98
C12 C14 1.445(6)
C5 C4 1.524(7)
C5 H5A 0.98
C5 H5B 0.98
C5 H5C 0.98
N2 C10 1.465(6)
C10 C9 1.534(7)
C10 H10A 0.99
C10 H10B 0.99
C19 C18 1.372(6)
C2 H2A 0.99
C2 H2B 0.99
C9 C13 1.508(6)
C9 H9 1.0
C13 H13A 0.98
C13 H13B 0.98
C13 H13C 0.98
C6 C4 1.530(6)
C6 H6A 0.98
C6 H6B 0.98
C6 H6C 0.98
C4 H4 1.0
C18 H18 0.95
C21 H21 0.95

loop_
_geom_hbond_atom_site_label_D
_geom_hbond_atom_site_label_H
_geom_hbond_atom_site_label_A
_geom_hbond_site_symmetry_A
_geom_hbond_distance_DH
_geom_hbond_distance_HA
_geom_hbond_distance_DA
_geom_hbond_angle_DHA
C8 H8 O2 . 1.00 2.13 2.894(6) 131.9
C20 H20 O2 4_546 0.95 2.66 3.358(6) 130.6
C9 H9 O4 1_545 1.00 2.64 3.442(6) 137.2
C4 H4 O3 . 1.00 2.63 3.168(5) 114.0
C18 H18 O5 . 0.95 2.56 3.059(5) 112.8

loop_
_geom_torsion_atom_site_label_1
_geom_torsion_atom_site_label_2
_geom_torsion_atom_site_label_3
_geom_torsion_atom_site_label_4
_geom_torsion
N2 C16 C17 C18 -177.9(4)
C21 C16 C17 C18 1.7(7)
N2 C16 C17 C14 1.8(5)
C21 C16 C17 C14 -178.6(4)
O3 C7 C8 C11 43.4(7)
N1 C7 C8 C11 -140.1(5)
O3 C7 C8 C9 -69.8(6)
N1 C7 C8 C9 106.7(5)
C7 C8 C11 N2 -133.6(5)
C9 C8 C11 N2 -15.4(5)
C7 C8 C11 C14 50.3(8)
C9 C8 C11 C14 168.5(6)
C2 O1 C3 O2 -179.9(5)
C2 O1 C3 N1 -1.8(6)
O2 C3 N1 C7 -16.4(9)
O1 C3 N1 C7 165.7(5)
O2 C3 N1 C1 169.5(5)
O1 C3 N1 C1 -8.5(5)
O3 C7 N1 C3 -174.7(5)
C8 C7 N1 C3 8.7(8)
O3 C7 N1 C1 -1.0(7)
C8 C7 N1 C1 -177.6(4)
C4 C1 N1 C3 -108.4(4)
C2 C1 N1 C3 13.9(5)
C4 C1 N1 C7 76.8(5)
C2 C1 N1 C7 -160.9(4)
C15 O5 C12 O4 -3.6(6)
C15 O5 C12 C14 177.2(4)
C14 C11 N2 C16 1.1(5)
C8 C11 N2 C16 -176.2(4)
C14 C11 N2 C10 176.5(4)
C8 C11 N2 C10 -0.8(5)
C21 C16 N2 C11 178.6(5)
C17 C16 N2 C11 -1.8(5)
C21 C16 N2 C10 4.7(9)
C17 C16 N2 C10 -175.7(5)
C11 N2 C10 C9 17.1(5)
C16 N2 C10 C9 -169.2(5)
C21 C20 C19 C18 1.2(7)
C21 C20 C19 Br1 -176.3(3)
N2 C11 C14 C12 -179.1(4)
C8 C11 C14 C12 -3.0(9)
N2 C11 C14 C17 0.1(5)
C8 C11 C14 C17 176.2(5)
O4 C12 C14 C11 2.6(7)
O5 C12 C14 C11 -178.1(4)
O4 C12 C14 C17 -176.3(5)
O5 C12 C14 C17 3.0(7)
C18 C17 C14 C11 178.4(5)
C16 C17 C14 C11 -1.2(5)
C18 C17 C14 C12 -2.5(9)
C16 C17 C14 C12 177.9(5)
C3 O1 C2 C1 10.6(6)
N1 C1 C2 O1 -14.2(5)
C4 C1 C2 O1 106.0(5)
N2 C10 C9 C13 -150.0(4)
N2 C10 C9 C8 -25.3(5)
C11 C8 C9 C13 150.3(4)
C7 C8 C9 C13 -89.5(5)
C11 C8 C9 C10 25.0(5)
C7 C8 C9 C10 145.2(4)
N1 C1 C4 C5 55.8(5)
C2 C1 C4 C5 -57.5(6)
N1 C1 C4 C6 -179.8(4)
C2 C1 C4 C6 66.8(5)
C20 C19 C18 C17 -0.5(7)
Br1 C19 C18 C17 177.0(3)
C16 C17 C18 C19 -0.9(7)
C14 C17 C18 C19 179.5(5)
C19 C20 C21 C16 -0.4(7)
N2 C16 C21 C20 178.5(5)
C17 C16 C21 C20 -1.0(7)
